data_1558289
loop_
_publ_author_name
'Li, Fengli'
'Lin, Shuang'
'Zhang, Sitian'
'Pan, Lifen'
'Chai, Chenwei'
'Su, Jun-Cheng'
'Yang, Beiye'
'Liu, Junjun'
'Wang, Jianping'
'Hu, Zhengxi'
'Zhang, Yonghui'

_publ_section_title
;
 Modified Fusicoccane-Type Diterpenoids from <i>Alternaria
 brassicicola</i>.
;
_journal_issue 6
_journal_name_full 'Journal of natural products'
_journal_page_first 1931
_journal_page_last 1938
_journal_paper_doi 10.1021/acs.jnatprod.0c00165
_journal_volume 83
_journal_year 2020
_chemical_absolute_configuration ad
_chemical_formula_moiety 'C21 H28 O5'
_chemical_formula_sum 'C21 H28 O5'
_chemical_formula_weight 360.43
_space_group_crystal_system monoclinic
_space_group_IT_number 4
_space_group_name_Hall 'P 2yb'
_space_group_name_H-M_alt 'P 1 21 1'
_atom_sites_solution_hydrogens mixed
_atom_sites_solution_primary direct
_atom_sites_solution_secondary difmap
_audit_creation_method SHELXL-2014/7
_cell_angle_alpha 90
_cell_angle_beta 99.3270(10)
_cell_angle_gamma 90
_cell_formula_units_Z 2
_cell_length_a 10.97850(10)
_cell_length_b 7.55250(10)
_cell_length_c 11.40850(10)
_cell_measurement_reflns_used 14929
_cell_measurement_temperature 100(2)
_cell_measurement_theta_max 73.5760
_cell_measurement_theta_min 3.9080
_cell_volume 933.431(17)
_computing_cell_refinement 'Bruker SAINT'
_computing_data_collection 'Bruker APEX2'
_computing_data_reduction 'Bruker SAINT'
_computing_molecular_graphics 'Bruker SHELXTL'
_computing_publication_material 'Bruker SHELXTL'
_computing_structure_refinement 'SHELXL-2014 (Sheldrick 2014)'
_computing_structure_solution 'SHELXS-97 (Sheldrick 2008)'
_diffrn_ambient_temperature 100(2)
_diffrn_measured_fraction_theta_full 1.000
_diffrn_measured_fraction_theta_max 0.994
_diffrn_measurement_device_type 'Bruker APEX-II CCD'
_diffrn_measurement_method '\f and \w scans'
_diffrn_radiation_type CuK\a
_diffrn_radiation_wavelength 1.54178
_diffrn_reflns_av_R_equivalents 0.0298
_diffrn_reflns_av_unetI/netI 0.0208
_diffrn_reflns_Laue_measured_fraction_full 1.000
_diffrn_reflns_Laue_measured_fraction_max 0.994
_diffrn_reflns_limit_h_max 13
_diffrn_reflns_limit_h_min -13
_diffrn_reflns_limit_k_max 9
_diffrn_reflns_limit_k_min -9
_diffrn_reflns_limit_l_max 14
_diffrn_reflns_limit_l_min -14
_diffrn_reflns_number 17546
_diffrn_reflns_point_group_measured_fraction_full 0.988
_diffrn_reflns_point_group_measured_fraction_max 0.971
_diffrn_reflns_theta_full 67.679
_diffrn_reflns_theta_max 73.798
_diffrn_reflns_theta_min 3.927
_diffrn_source 'fine-focus sealed tube'
_exptl_absorpt_coefficient_mu 0.734
_exptl_absorpt_correction_type multi-scan
_exptl_absorpt_process_details sadabs
_exptl_crystal_colour colourless
_exptl_crystal_density_diffrn 1.282
_exptl_crystal_description plate
_exptl_crystal_F_000 388
_exptl_crystal_size_max 0.250
_exptl_crystal_size_mid 0.150
_exptl_crystal_size_min 0.050
_exptl_transmission_factor_max 0.5936
_exptl_transmission_factor_min 0.4027
_refine_diff_density_max 0.192
_refine_diff_density_min -0.197
_refine_diff_density_rms 0.040
_refine_ls_abs_structure_details
;
 Flack x determined using 1599 quotients [(I+)-(I-)]/[(I+)+(I-)]
 (Parsons, Flack and Wagner, Acta Cryst. B69 (2013) 249-259).
;
_refine_ls_abs_structure_Flack 0.06(7)
_refine_ls_extinction_method none
_refine_ls_goodness_of_fit_ref 1.097
_refine_ls_hydrogen_treatment mixed
_refine_ls_matrix_type full
_refine_ls_number_parameters 243
_refine_ls_number_reflns 3684
_refine_ls_number_restraints 1
_refine_ls_restrained_S_all 1.097
_refine_ls_R_factor_all 0.0324
_refine_ls_R_factor_gt 0.0321
_refine_ls_shift/su_max 0.000
_refine_ls_shift/su_mean 0.000
_refine_ls_structure_factor_coef Fsqd
_refine_ls_weighting_details 'w=1/[\s^2^(Fo^2^)+(0.0440P)^2^+0.2312P] where P=(Fo^2^+2Fc^2^)/3'
_refine_ls_weighting_scheme calc
_refine_ls_wR_factor_gt 0.0858
_refine_ls_wR_factor_ref 0.0860
_reflns_Friedel_coverage 0.809
_reflns_Friedel_fraction_full 0.973
_reflns_Friedel_fraction_max 0.944
_reflns_number_gt 3637
_reflns_number_total 3684
_reflns_threshold_expression 'I > 2\s(I)'
_cod_data_source_file np0c00165_si_003.cif
_cod_data_source_block 20190411_LFL3-12-3
_cod_depositor_comments 'Adding full bibliography for 1558288--1558289.cif.'
_cod_original_sg_symbol_H-M 'P 21'
_cod_database_code 1558289
_shelx_shelxl_version_number 2014/7
_shelx_space_group_comment
;
The symmetry employed for this shelxl refinement is uniquely defined
by the following loop, which should always be used as a source of
symmetry information in preference to the above space-group names.
They are only intended as comments.
;
_shelx_estimated_absorpt_t_min 0.838
_shelx_estimated_absorpt_t_max 0.964

loop_
_space_group_symop_operation_xyz
'x, y, z'
'-x, y+1/2, -z'

loop_
_atom_site_label
_atom_site_type_symbol
_atom_site_fract_x
_atom_site_fract_y
_atom_site_fract_z
_atom_site_U_iso_or_equiv
_atom_site_adp_type
_atom_site_occupancy
_atom_site_site_symmetry_order
_atom_site_calc_flag
_atom_site_refinement_flags_posn
_atom_site_refinement_flags_adp
_atom_site_refinement_flags_occupancy
_atom_site_disorder_assembly
_atom_site_disorder_group
O1 O 0.20193(13) 0.3975(3) 0.18620(14) 0.0327(4) Uani 1 1 d . . . . .
O2 O 0.64744(11) 0.8018(2) 0.15817(11) 0.0205(3) Uani 1 1 d . . . . .
O3 O 0.55653(13) 0.3905(2) 0.36084(13) 0.0266(3) Uani 1 1 d . . . . .
O4 O 0.76666(15) 0.3063(2) 0.20390(14) 0.0299(3) Uani 1 1 d . . . . .
O5 O 0.57556(14) 0.7899(2) 0.45561(13) 0.0271(3) Uani 1 1 d . . . . .
H16 H 0.531(3) 0.833(4) 0.504(3) 0.041 Uiso 1 1 d . U . . .
C1 C 0.2036(2) 0.4462(4) 0.3065(2) 0.0351(5) Uani 1 1 d . . . . .
H3 H 0.2526 0.3602 0.3585 0.053 Uiso 1 1 calc R U . . .
H1 H 0.1190 0.4479 0.3237 0.053 Uiso 1 1 calc R U . . .
H28 H 0.2402 0.5642 0.3204 0.053 Uiso 1 1 calc R U . . .
C2 C 0.32397(19) 0.3782(3) 0.1588(2) 0.0305(5) Uani 1 1 d . . . . .
H26 H 0.3197 0.3171 0.0815 0.037 Uiso 1 1 calc R U . . .
H27 H 0.3738 0.3042 0.2203 0.037 Uiso 1 1 calc R U . . .
C3 C 0.38552(18) 0.5547(3) 0.15306(19) 0.0248(4) Uani 1 1 d . . . . .
C4 C 0.49114(18) 0.6152(3) 0.21719(18) 0.0211(4) Uani 1 1 d . . . . .
C5 C 0.52161(17) 0.8009(3) 0.18046(17) 0.0213(4) Uani 1 1 d . . . . .
C6 C 0.73640(17) 0.7653(3) 0.26399(16) 0.0197(4) Uani 1 1 d . . . . .
C7 C 0.85547(17) 0.7485(3) 0.21064(16) 0.0216(4) Uani 1 1 d . . . . .
C8 C 0.92877(18) 0.9082(3) 0.18615(18) 0.0247(4) Uani 1 1 d . . . . .
H9 H 0.8700 1.0088 0.1652 0.030 Uiso 1 1 calc R U . . .
C9 C 1.0203(2) 0.9610(4) 0.2971(2) 0.0359(6) Uani 1 1 d . . . . .
H2 H 0.9753 0.9830 0.3632 0.054 Uiso 1 1 calc R U . . .
H4 H 1.0643 1.0687 0.2806 0.054 Uiso 1 1 calc R U . . .
H5 H 1.0798 0.8649 0.3185 0.054 Uiso 1 1 calc R U . . .
C10 C 0.33196(19) 0.6876(3) 0.0606(2) 0.0304(5) Uani 1 1 d . . . . .
H24 H 0.2572 0.7438 0.0822 0.036 Uiso 1 1 calc R U . . .
H25 H 0.3103 0.6309 -0.0182 0.036 Uiso 1 1 calc R U . . .
C11 C 0.43571(18) 0.8243(3) 0.06031(18) 0.0266(5) Uani 1 1 d . . . . .
H23 H 0.4016 0.9458 0.0527 0.032 Uiso 1 1 calc R U . . .
H22 H 0.4811 0.8019 -0.0065 0.032 Uiso 1 1 calc R U . . .
C12 C 0.71651(17) 0.5741(3) 0.30857(16) 0.0201(4) Uani 1 1 d . . . . .
C13 C 0.58221(18) 0.5171(3) 0.30269(16) 0.0210(4) Uani 1 1 d . . . . .
C14 C 0.78279(19) 0.4628(3) 0.22434(17) 0.0220(4) Uani 1 1 d . . . . .
C15 C 0.87410(18) 0.5794(3) 0.18336(17) 0.0242(4) Uani 1 1 d . . . . .
H10 H 0.9381 0.5401 0.1428 0.029 Uiso 1 1 calc R U . . .
C16 C 0.9981(2) 0.8781(4) 0.08207(19) 0.0319(5) Uani 1 1 d . . . . .
H6 H 1.0525 0.7752 0.0986 0.048 Uiso 1 1 calc R U . . .
H8 H 1.0476 0.9831 0.0713 0.048 Uiso 1 1 calc R U . . .
H7 H 0.9388 0.8568 0.0096 0.048 Uiso 1 1 calc R U . . .
C17 C 0.79044(19) 0.5348(3) 0.43294(17) 0.0248(4) Uani 1 1 d . . . . .
H11 H 0.7540 0.5996 0.4931 0.037 Uiso 1 1 calc R U . . .
H12 H 0.8763 0.5722 0.4357 0.037 Uiso 1 1 calc R U . . .
H13 H 0.7880 0.4074 0.4489 0.037 Uiso 1 1 calc R U . . .
C18 C 0.73084(18) 0.9142(3) 0.35309(18) 0.0227(4) Uani 1 1 d . . . . .
H15 H 0.7893 0.8884 0.4267 0.027 Uiso 1 1 calc R U . . .
H14 H 0.7568 1.0264 0.3197 0.027 Uiso 1 1 calc R U . . .
C19 C 0.6016(2) 0.9365(3) 0.38328(19) 0.0248(4) Uani 1 1 d . . . . .
H17 H 0.5989 1.0483 0.4297 0.030 Uiso 1 1 calc R U . . .
C20 C 0.50578(19) 0.9490(3) 0.26953(19) 0.0248(4) Uani 1 1 d . . . . .
H21 H 0.5210 1.0636 0.2304 0.030 Uiso 1 1 calc R U . . .
C21 C 0.3749(2) 0.9583(3) 0.2991(2) 0.0306(5) Uani 1 1 d . . . . .
H18 H 0.3550 0.8463 0.3351 0.046 Uiso 1 1 calc R U . . .
H20 H 0.3160 0.9790 0.2261 0.046 Uiso 1 1 calc R U . . .
H19 H 0.3697 1.0555 0.3550 0.046 Uiso 1 1 calc R U . . .

loop_
_atom_site_aniso_label
_atom_site_aniso_U_11
_atom_site_aniso_U_22
_atom_site_aniso_U_33
_atom_site_aniso_U_23
_atom_site_aniso_U_13
_atom_site_aniso_U_12
O1 0.0212(7) 0.0495(10) 0.0274(7) 0.0032(7) 0.0038(6) -0.0068(7)
O2 0.0161(6) 0.0272(7) 0.0187(6) 0.0031(6) 0.0043(5) 0.0023(6)
O3 0.0308(7) 0.0257(8) 0.0251(7) 0.0036(6) 0.0100(6) -0.0004(6)
O4 0.0364(8) 0.0248(8) 0.0297(7) -0.0028(6) 0.0090(6) 0.0038(7)
O5 0.0336(8) 0.0261(8) 0.0253(7) 0.0016(6) 0.0161(6) 0.0030(6)
C1 0.0296(11) 0.0459(15) 0.0310(11) 0.0010(10) 0.0085(9) -0.0007(10)
C2 0.0239(10) 0.0369(13) 0.0318(11) -0.0024(10) 0.0072(8) -0.0047(9)
C3 0.0193(9) 0.0308(12) 0.0259(10) 0.0009(9) 0.0084(7) 0.0017(8)
C4 0.0216(9) 0.0227(10) 0.0206(9) 0.0004(8) 0.0088(7) 0.0016(7)
C5 0.0167(9) 0.0244(10) 0.0242(9) 0.0030(8) 0.0076(7) 0.0005(8)
C6 0.0171(8) 0.0257(11) 0.0168(8) 0.0009(8) 0.0040(7) 0.0017(7)
C7 0.0169(9) 0.0326(12) 0.0153(8) 0.0007(8) 0.0024(7) 0.0014(8)
C8 0.0189(9) 0.0332(13) 0.0226(10) 0.0015(9) 0.0050(8) -0.0022(9)
C9 0.0277(11) 0.0484(15) 0.0315(11) -0.0046(11) 0.0047(9) -0.0098(10)
C10 0.0206(10) 0.0400(14) 0.0295(11) 0.0051(10) 0.0007(8) 0.0005(9)
C11 0.0199(9) 0.0335(12) 0.0267(10) 0.0064(9) 0.0044(8) 0.0039(8)
C12 0.0214(9) 0.0233(10) 0.0163(8) 0.0007(7) 0.0050(7) 0.0026(8)
C13 0.0255(10) 0.0212(10) 0.0180(9) -0.0023(8) 0.0084(7) 0.0015(8)
C14 0.0242(10) 0.0245(11) 0.0174(9) 0.0002(8) 0.0035(7) 0.0058(8)
C15 0.0207(9) 0.0329(12) 0.0200(9) -0.0004(8) 0.0062(7) 0.0047(8)
C16 0.0245(10) 0.0462(14) 0.0269(10) 0.0032(10) 0.0096(8) -0.0035(10)
C17 0.0284(10) 0.0285(11) 0.0175(9) 0.0022(8) 0.0032(8) 0.0033(8)
C18 0.0250(10) 0.0233(11) 0.0208(9) -0.0001(8) 0.0061(7) -0.0004(8)
C19 0.0302(11) 0.0210(11) 0.0259(10) -0.0022(8) 0.0130(8) 0.0011(8)
C20 0.0237(10) 0.0235(11) 0.0295(11) 0.0033(8) 0.0111(8) 0.0035(8)
C21 0.0278(11) 0.0265(11) 0.0410(12) 0.0007(9) 0.0166(9) 0.0050(8)

loop_
_atom_type_symbol
_atom_type_description
_atom_type_scat_dispersion_real
_atom_type_scat_dispersion_imag
_atom_type_scat_source
C C 0.0181 0.0091 'International Tables Vol C Tables 4.2.6.8 and 6.1.1.4'
H H 0.0000 0.0000 'International Tables Vol C Tables 4.2.6.8 and 6.1.1.4'
O O 0.0492 0.0322 'International Tables Vol C Tables 4.2.6.8 and 6.1.1.4'

loop_
_geom_angle_atom_site_label_1
_geom_angle_atom_site_label_2
_geom_angle_atom_site_label_3
_geom_angle
_geom_angle_site_symmetry_1
_geom_angle_site_symmetry_3
_geom_angle_publ_flag
C1 O1 C2 111.85(16) . . ?
C5 O2 C6 112.74(13) . . ?
C19 O5 H16 105(2) . . ?
O1 C1 H3 109.5 . . ?
O1 C1 H1 109.5 . . ?
H3 C1 H1 109.5 . . ?
O1 C1 H28 109.5 . . ?
H3 C1 H28 109.5 . . ?
H1 C1 H28 109.5 . . ?
O1 C2 C3 111.27(19) . . ?
O1 C2 H26 109.4 . . ?
C3 C2 H26 109.4 . . ?
O1 C2 H27 109.4 . . ?
C3 C2 H27 109.4 . . ?
H26 C2 H27 108.0 . . ?
C4 C3 C2 129.2(2) . . ?
C4 C3 C10 111.0(2) . . ?
C2 C3 C10 119.70(19) . . ?
C3 C4 C13 128.3(2) . . ?
C3 C4 C5 111.88(18) . . ?
C13 C4 C5 119.35(17) . . ?
O2 C5 C4 108.25(16) . . ?
O2 C5 C20 109.04(16) . . ?
C4 C5 C20 115.84(16) . . ?
O2 C5 C11 107.90(14) . . ?
C4 C5 C11 102.77(17) . . ?
C20 C5 C11 112.63(17) . . ?
O2 C6 C18 108.72(16) . . ?
O2 C6 C7 100.81(13) . . ?
C18 C6 C7 117.04(17) . . ?
O2 C6 C12 109.65(15) . . ?
C18 C6 C12 116.32(16) . . ?
C7 C6 C12 103.08(16) . . ?
C15 C7 C8 128.09(18) . . ?
C15 C7 C6 110.09(18) . . ?
C8 C7 C6 121.63(18) . . ?
C7 C8 C16 112.01(19) . . ?
C7 C8 C9 110.72(17) . . ?
C16 C8 C9 109.70(17) . . ?
C7 C8 H9 108.1 . . ?
C16 C8 H9 108.1 . . ?
C9 C8 H9 108.1 . . ?
C8 C9 H2 109.5 . . ?
C8 C9 H4 109.5 . . ?
H2 C9 H4 109.5 . . ?
C8 C9 H5 109.5 . . ?
H2 C9 H5 109.5 . . ?
H4 C9 H5 109.5 . . ?
C3 C10 C11 104.12(17) . . ?
C3 C10 H24 110.9 . . ?
C11 C10 H24 110.9 . . ?
C3 C10 H25 110.9 . . ?
C11 C10 H25 110.9 . . ?
H24 C10 H25 109.0 . . ?
C10 C11 C5 105.51(17) . . ?
C10 C11 H23 110.6 . . ?
C5 C11 H23 110.6 . . ?
C10 C11 H22 110.6 . . ?
C5 C11 H22 110.6 . . ?
H23 C11 H22 108.8 . . ?
C13 C12 C14 111.61(17) . . ?
C13 C12 C17 110.25(16) . . ?
C14 C12 C17 103.68(15) . . ?
C13 C12 C6 115.60(16) . . ?
C14 C12 C6 101.32(15) . . ?
C17 C12 C6 113.40(17) . . ?
O3 C13 C4 124.02(19) . . ?
O3 C13 C12 120.17(18) . . ?
C4 C13 C12 115.65(17) . . ?
O4 C14 C15 127.6(2) . . ?
O4 C14 C12 125.5(2) . . ?
C15 C14 C12 106.66(17) . . ?
C7 C15 C14 111.16(18) . . ?
C7 C15 H10 124.4 . . ?
C14 C15 H10 124.4 . . ?
C8 C16 H6 109.5 . . ?
C8 C16 H8 109.5 . . ?
H6 C16 H8 109.5 . . ?
C8 C16 H7 109.5 . . ?
H6 C16 H7 109.5 . . ?
H8 C16 H7 109.5 . . ?
C12 C17 H11 109.5 . . ?
C12 C17 H12 109.5 . . ?
H11 C17 H12 109.5 . . ?
C12 C17 H13 109.5 . . ?
H11 C17 H13 109.5 . . ?
H12 C17 H13 109.5 . . ?
C19 C18 C6 111.83(17) . . ?
C19 C18 H15 109.3 . . ?
C6 C18 H15 109.3 . . ?
C19 C18 H14 109.3 . . ?
C6 C18 H14 109.3 . . ?
H15 C18 H14 107.9 . . ?
O5 C19 C18 108.90(17) . . ?
O5 C19 C20 111.12(17) . . ?
C18 C19 C20 110.57(16) . . ?
O5 C19 H17 108.7 . . ?
C18 C19 H17 108.7 . . ?
C20 C19 H17 108.7 . . ?
C21 C20 C19 110.83(18) . . ?
C21 C20 C5 112.91(18) . . ?
C19 C20 C5 112.21(17) . . ?
C21 C20 H21 106.8 . . ?
C19 C20 H21 106.8 . . ?
C5 C20 H21 106.8 . . ?
C20 C21 H18 109.5 . . ?
C20 C21 H20 109.5 . . ?
H18 C21 H20 109.5 . . ?
C20 C21 H19 109.5 . . ?
H18 C21 H19 109.5 . . ?
H20 C21 H19 109.5 . . ?

loop_
_geom_bond_atom_site_label_1
_geom_bond_atom_site_label_2
_geom_bond_distance
_geom_bond_site_symmetry_2
_geom_bond_publ_flag
O1 C1 1.418(3) . ?
O1 C2 1.432(3) . ?
O2 C5 1.445(2) . ?
O2 C6 1.451(2) . ?
O3 C13 1.223(3) . ?
O4 C14 1.212(3) . ?
O5 C19 1.437(3) . ?
O5 H16 0.86(3) . ?
C1 H3 0.9800 . ?
C1 H1 0.9800 . ?
C1 H28 0.9800 . ?
C2 C3 1.501(3) . ?
C2 H26 0.9900 . ?
C2 H27 0.9900 . ?
C3 C4 1.347(3) . ?
C3 C10 1.505(3) . ?
C4 C13 1.478(3) . ?
C4 C5 1.516(3) . ?
C5 C20 1.540(3) . ?
C5 C11 1.543(3) . ?
C6 C18 1.524(3) . ?
C6 C7 1.534(3) . ?
C6 C12 1.559(3) . ?
C7 C15 1.338(3) . ?
C7 C8 1.501(3) . ?
C8 C16 1.528(3) . ?
C8 C9 1.536(3) . ?
C8 H9 1.0000 . ?
C9 H2 0.9800 . ?
C9 H4 0.9800 . ?
C9 H5 0.9800 . ?
C10 C11 1.537(3) . ?
C10 H24 0.9900 . ?
C10 H25 0.9900 . ?
C11 H23 0.9900 . ?
C11 H22 0.9900 . ?
C12 C13 1.527(3) . ?
C12 C14 1.545(3) . ?
C12 C17 1.545(3) . ?
C14 C15 1.467(3) . ?
C15 H10 0.9500 . ?
C16 H6 0.9800 . ?
C16 H8 0.9800 . ?
C16 H7 0.9800 . ?
C17 H11 0.9800 . ?
C17 H12 0.9800 . ?
C17 H13 0.9800 . ?
C18 C19 1.523(3) . ?
C18 H15 0.9900 . ?
C18 H14 0.9900 . ?
C19 C20 1.535(3) . ?
C19 H17 1.0000 . ?
C20 C21 1.530(3) . ?
C20 H21 1.0000 . ?
C21 H18 0.9800 . ?
C21 H20 0.9800 . ?
C21 H19 0.9800 . ?

loop_
_geom_hbond_atom_site_label_D
_geom_hbond_atom_site_label_H
_geom_hbond_atom_site_label_A
_geom_hbond_distance_DH
_geom_hbond_distance_HA
_geom_hbond_distance_DA
_geom_hbond_angle_DHA
_geom_hbond_site_symmetry_A
C18 H14 O4 0.99 2.50 3.469(3) 164.9 1_565
C2 H27 O3 0.99 2.44 3.152(3) 127.9 .
C1 H3 O5 0.98 2.65 3.537(3) 150.0 2_646
O5 H16 O3 0.86(3) 1.99(3) 2.837(2) 168(3) 2_656
C18 H14 O4 0.99 2.50 3.469(3) 164.9 1_565
C2 H27 O3 0.99 2.44 3.152(3) 127.9 .
O5 H16 O3 0.86(3) 1.99(3) 2.837(2) 168(3) 2_656
C18 H14 O4 0.99 2.50 3.469(3) 164.9 1_565
C2 H27 O3 0.99 2.44 3.152(3) 127.9 .
O5 H16 O3 0.86(3) 1.99(3) 2.837(2) 168(3) 2_656
C18 H14 O4 0.99 2.50 3.469(3) 164.9 1_565
C2 H27 O3 0.99 2.44 3.152(3) 127.9 .
O5 H16 O3 0.86(3) 1.99(3) 2.837(2) 168(3) 2_656
O5 H16 O3 0.86(3) 1.99(3) 2.837(2) 168(3) 2_656
C2 H27 O3 0.99 2.44 3.152(3) 127.9 .
C18 H14 O4 0.99 2.50 3.469(3) 164.9 1_565
O5 H16 O3 0.86(3) 1.99(3) 2.837(2) 168(3) 2_656
C2 H27 O3 0.99 2.44 3.152(3) 127.9 .
C18 H14 O4 0.99 2.50 3.469(3) 164.9 1_565
O5 H16 O3 0.86(3) 1.99(3) 2.837(2) 168(3) 2_656
C2 H27 O3 0.99 2.44 3.152(3) 127.9 .
C18 H14 O4 0.99 2.50 3.469(3) 164.9 1_565
O5 H16 O3 0.86(3) 1.99(3) 2.837(2) 168(3) 2_656
C1 H3 O5 0.98 2.65 3.537(3) 150.0 2_646
C2 H27 O3 0.99 2.44 3.152(3) 127.9 .
C18 H14 O4 0.99 2.50 3.469(3) 164.9 1_565

loop_
_geom_torsion_atom_site_label_1
_geom_torsion_atom_site_label_2
_geom_torsion_atom_site_label_3
_geom_torsion_atom_site_label_4
_geom_torsion
_geom_torsion_site_symmetry_1
_geom_torsion_site_symmetry_2
_geom_torsion_site_symmetry_3
_geom_torsion_site_symmetry_4
_geom_torsion_publ_flag
C1 O1 C2 C3 -72.6(2) . . . . ?
O1 C2 C3 C4 120.9(2) . . . . ?
O1 C2 C3 C10 -63.0(3) . . . . ?
C2 C3 C4 C13 6.9(4) . . . . ?
C10 C3 C4 C13 -169.48(19) . . . . ?
C2 C3 C4 C5 178.57(19) . . . . ?
C10 C3 C4 C5 2.2(2) . . . . ?
C6 O2 C5 C4 -64.5(2) . . . . ?
C6 O2 C5 C20 62.3(2) . . . . ?
C6 O2 C5 C11 -175.03(17) . . . . ?
C3 C4 C5 O2 -128.86(17) . . . . ?
C13 C4 C5 O2 43.7(2) . . . . ?
C3 C4 C5 C20 108.4(2) . . . . ?
C13 C4 C5 C20 -79.1(2) . . . . ?
C3 C4 C5 C11 -14.9(2) . . . . ?
C13 C4 C5 C11 157.65(17) . . . . ?
C5 O2 C6 C18 -64.15(19) . . . . ?
C5 O2 C6 C7 172.25(16) . . . . ?
C5 O2 C6 C12 64.03(19) . . . . ?
O2 C6 C7 C15 -91.90(19) . . . . ?
C18 C6 C7 C15 150.43(18) . . . . ?
C12 C6 C7 C15 21.4(2) . . . . ?
O2 C6 C7 C8 83.4(2) . . . . ?
C18 C6 C7 C8 -34.3(3) . . . . ?
C12 C6 C7 C8 -163.33(16) . . . . ?
C15 C7 C8 C16 23.7(3) . . . . ?
C6 C7 C8 C16 -150.66(18) . . . . ?
C15 C7 C8 C9 -99.1(3) . . . . ?
C6 C7 C8 C9 86.5(2) . . . . ?
C4 C3 C10 C11 11.5(2) . . . . ?
C2 C3 C10 C11 -165.21(18) . . . . ?
C3 C10 C11 C5 -20.1(2) . . . . ?
O2 C5 C11 C10 135.26(18) . . . . ?
C4 C5 C11 C10 21.0(2) . . . . ?
C20 C5 C11 C10 -104.4(2) . . . . ?
O2 C6 C12 C13 -40.7(2) . . . . ?
C18 C6 C12 C13 83.1(2) . . . . ?
C7 C6 C12 C13 -147.44(15) . . . . ?
O2 C6 C12 C14 80.08(17) . . . . ?
C18 C6 C12 C14 -156.08(16) . . . . ?
C7 C6 C12 C14 -26.62(18) . . . . ?
O2 C6 C12 C17 -169.47(14) . . . . ?
C18 C6 C12 C17 -45.6(2) . . . . ?
C7 C6 C12 C17 83.83(18) . . . . ?
C3 C4 C13 O3 -28.7(3) . . . . ?
C5 C4 C13 O3 160.19(18) . . . . ?
C3 C4 C13 C12 146.7(2) . . . . ?
C5 C4 C13 C12 -24.4(2) . . . . ?
C14 C12 C13 O3 82.9(2) . . . . ?
C17 C12 C13 O3 -31.8(3) . . . . ?
C6 C12 C13 O3 -162.05(17) . . . . ?
C14 C12 C13 C4 -92.7(2) . . . . ?
C17 C12 C13 C4 152.65(17) . . . . ?
C6 C12 C13 C4 22.4(2) . . . . ?
C13 C12 C14 O4 -36.6(3) . . . . ?
C17 C12 C14 O4 82.0(2) . . . . ?
C6 C12 C14 O4 -160.2(2) . . . . ?
C13 C12 C14 C15 147.91(17) . . . . ?
C17 C12 C14 C15 -93.44(19) . . . . ?
C6 C12 C14 C15 24.31(19) . . . . ?
C8 C7 C15 C14 179.16(18) . . . . ?
C6 C7 C15 C14 -6.0(2) . . . . ?
O4 C14 C15 C7 172.3(2) . . . . ?
C12 C14 C15 C7 -12.4(2) . . . . ?
O2 C6 C18 C19 57.0(2) . . . . ?
C7 C6 C18 C19 170.31(17) . . . . ?
C12 C6 C18 C19 -67.3(2) . . . . ?
C6 C18 C19 O5 71.9(2) . . . . ?
C6 C18 C19 C20 -50.5(2) . . . . ?
O5 C19 C20 C21 55.0(2) . . . . ?
C18 C19 C20 C21 176.02(18) . . . . ?
O5 C19 C20 C5 -72.3(2) . . . . ?
C18 C19 C20 C5 48.8(2) . . . . ?
O2 C5 C20 C21 -179.86(17) . . . . ?
C4 C5 C20 C21 -57.5(2) . . . . ?
C11 C5 C20 C21 60.4(2) . . . . ?
O2 C5 C20 C19 -53.7(2) . . . . ?
C4 C5 C20 C19 68.6(2) . . . . ?
C11 C5 C20 C19 -173.47(17) . . . . ?
